data_7032149
loop_
_publ_author_name
'Holthausen, Michael H.'
'Mallov, Ian'
'Stephan, Douglas W.'

_publ_section_title
;
 Phosphinimine-substituted boranes and borenium ions.
;
_journal_issue 40
_journal_name_full 'Dalton transactions (Cambridge, England : 2003)'
_journal_page_first 15201
_journal_page_last 15211
_journal_paper_doi 10.1039/c4dt02406k
_journal_volume 43
_journal_year 2014
_chemical_formula_moiety 'C21 H24 N P Si'
_chemical_formula_sum 'C21 H24 N P Si'
_chemical_formula_weight 349.47
_chemical_name_systematic
;
 ?
;
_space_group_IT_number 2
_symmetry_cell_setting triclinic
_symmetry_space_group_name_Hall '-P 1'
_symmetry_space_group_name_H-M 'P -1'
_atom_sites_solution_hydrogens geom
_atom_sites_solution_primary direct
_atom_sites_solution_secondary difmap
_audit_creation_method SHELXL-97
_cell_angle_alpha 62.456(5)
_cell_angle_beta 88.191(6)
_cell_angle_gamma 87.019(6)
_cell_formula_units_Z 2
_cell_length_a 8.7098(7)
_cell_length_b 11.0404(11)
_cell_length_c 11.3544(11)
_cell_measurement_reflns_used 4233
_cell_measurement_temperature 150(2)
_cell_measurement_theta_max 56.368
_cell_measurement_theta_min 4.683
_cell_volume 966.74(16)
_computing_cell_refinement
'Bruker SMART. Area-Detector Software Package. (Siemens Industrial Automation, 1993, Inc.: Madison, WI)'
_computing_data_collection
'Bruker SMART. Area-Detector Software Package. (Siemens Industrial Automation, 1993, Inc.: Madison, WI)'
_computing_data_reduction
'Bruker SAINT. Area-Detector Integration Software. (Siemens Industrial Automation, 1995, Inc.: Madison, WI)'
_computing_molecular_graphics 'Ortep for Windows (L. J. Farrugia, J. Appl. Cryst. 1997, 30, 565)'
_computing_publication_material 'WinGX v1.70.01 (L. J. Farrugia, J. Appl. Cryst. 1999, 32, 837)'
_computing_structure_refinement
'SHELX-97. Programs for Crystal Structure Analysis. (G. M. Sheldrick, 1997, Release 97-2, University of Gttingen, Germany)'
_computing_structure_solution
'SHELX-97. Programs for Crystal Structure Analysis. (G. M. Sheldrick, 1997, Release 97-2, University of Gttingen, Germany)'
_diffrn_ambient_temperature 150(2)
_diffrn_measured_fraction_theta_full 1.000
_diffrn_measured_fraction_theta_max 1.000
_diffrn_measurement_device_type 'Bruker Apex II CCD detector'
_diffrn_measurement_method 'phi and omega scans'
_diffrn_radiation_monochromator graphite
_diffrn_radiation_source 'fine-focus sealed tube'
_diffrn_radiation_type MoK\a
_diffrn_radiation_wavelength 0.71073
_diffrn_reflns_av_R_equivalents 0.0521
_diffrn_reflns_av_unetI/netI 0.0735
_diffrn_reflns_limit_h_max 11
_diffrn_reflns_limit_h_min -11
_diffrn_reflns_limit_k_max 14
_diffrn_reflns_limit_k_min -14
_diffrn_reflns_limit_l_max 14
_diffrn_reflns_limit_l_min -14
_diffrn_reflns_number 13299
_diffrn_reflns_theta_full 27.88
_diffrn_reflns_theta_max 27.88
_diffrn_reflns_theta_min 2.02
_exptl_absorpt_coefficient_mu 0.206
_exptl_absorpt_correction_T_max 0.7457
_exptl_absorpt_correction_T_min 0.6908
_exptl_absorpt_correction_type multi-scan
_exptl_absorpt_process_details
'SADABS. Area-Detector Integration Software. (Siemens Industrial Automation, 1995, Inc.: Madison, WI)'
_exptl_crystal_colour colourless
_exptl_crystal_density_diffrn 1.201
_exptl_crystal_density_method 'not measured'
_exptl_crystal_description block
_exptl_crystal_F_000 372
_exptl_crystal_size_max 0.10
_exptl_crystal_size_mid 0.10
_exptl_crystal_size_min 0.10
_refine_diff_density_max 0.343
_refine_diff_density_min -0.337
_refine_diff_density_rms 0.059
_refine_ls_extinction_method none
_refine_ls_goodness_of_fit_ref 1.027
_refine_ls_hydrogen_treatment constr
_refine_ls_matrix_type full
_refine_ls_number_parameters 220
_refine_ls_number_reflns 4611
_refine_ls_number_restraints 0
_refine_ls_restrained_S_all 1.027
_refine_ls_R_factor_all 0.0827
_refine_ls_R_factor_gt 0.0460
_refine_ls_shift/su_max 0.001
_refine_ls_shift/su_mean 0.000
_refine_ls_structure_factor_coef Fsqd
_refine_ls_weighting_details 'calc w=1/[\s^2^(Fo^2^)+(0.0401P)^2^+0.1827P] where P=(Fo^2^+2Fc^2^)/3'
_refine_ls_weighting_scheme calc
_refine_ls_wR_factor_gt 0.0938
_refine_ls_wR_factor_ref 0.1064
_reflns_number_gt 3160
_reflns_number_total 4611
_reflns_threshold_expression >2sigma(I)
_cod_data_source_file c4dt02406k1.cif
_cod_data_source_block 1d
_cod_depositor_comments 'Adding full bibliography for 7032148--7032159.cif.'
_cod_database_code 7032149

loop_
_symmetry_equiv_pos_as_xyz
'x, y, z'
'-x, -y, -z'

loop_
_atom_site_label
_atom_site_type_symbol
_atom_site_fract_x
_atom_site_fract_y
_atom_site_fract_z
_atom_site_U_iso_or_equiv
_atom_site_adp_type
_atom_site_occupancy
_atom_site_symmetry_multiplicity
_atom_site_calc_flag
_atom_site_refinement_flags
C1 C 0.4550(3) 0.8891(3) 0.3517(3) 0.0507(8) Uani 1 1 d .
H1A H 0.4872 0.9144 0.4190 0.076 Uiso 1 1 calc R
H1B H 0.4394 0.9718 0.2670 0.076 Uiso 1 1 calc R
H1C H 0.5349 0.8291 0.3407 0.076 Uiso 1 1 calc R
C2 C 0.2152(3) 0.7526(3) 0.2750(2) 0.0482(7) Uani 1 1 d .
H2A H 0.2995 0.6993 0.2593 0.072 Uiso 1 1 calc R
H2B H 0.1932 0.8365 0.1927 0.072 Uiso 1 1 calc R
H2C H 0.1233 0.6983 0.3041 0.072 Uiso 1 1 calc R
C3 C 0.1197(3) 0.9212(3) 0.4075(3) 0.0547(8) Uani 1 1 d .
H3A H 0.0211 0.8765 0.4329 0.082 Uiso 1 1 calc R
H3B H 0.1113 0.9996 0.3188 0.082 Uiso 1 1 calc R
H3C H 0.1464 0.9527 0.4717 0.082 Uiso 1 1 calc R
C4 C 0.2821(2) 0.6789(2) 0.78930(19) 0.0203(4) Uani 1 1 d .
C5 C 0.2838(2) 0.8205(2) 0.7376(2) 0.0282(5) Uani 1 1 d .
H5 H 0.3342 0.8728 0.6552 0.034 Uiso 1 1 calc R
C6 C 0.2133(2) 0.8858(3) 0.8046(2) 0.0348(6) Uani 1 1 d .
H6 H 0.2157 0.9824 0.7684 0.042 Uiso 1 1 calc R
C7 C 0.1391(2) 0.8106(3) 0.9243(2) 0.0347(6) Uani 1 1 d .
H7 H 0.0894 0.8556 0.9698 0.042 Uiso 1 1 calc R
C8 C 0.1373(2) 0.6708(3) 0.9776(2) 0.0341(6) Uani 1 1 d .
H8 H 0.0871 0.6192 1.0603 0.041 Uiso 1 1 calc R
C9 C 0.2083(2) 0.6048(2) 0.9108(2) 0.0266(5) Uani 1 1 d .
H9 H 0.2068 0.5081 0.9484 0.032 Uiso 1 1 calc R
C10 C 0.3457(2) 0.4213(2) 0.78913(19) 0.0186(4) Uani 1 1 d .
C11 C 0.2254(2) 0.3583(2) 0.7655(2) 0.0247(5) Uani 1 1 d .
H11 H 0.1555 0.4107 0.6958 0.030 Uiso 1 1 calc R
C12 C 0.2059(2) 0.2196(2) 0.8428(2) 0.0321(5) Uani 1 1 d .
H12 H 0.1230 0.1772 0.8260 0.038 Uiso 1 1 calc R
C13 C 0.3074(3) 0.1430(2) 0.9443(2) 0.0330(6) Uani 1 1 d .
H13 H 0.2943 0.0478 0.9972 0.040 Uiso 1 1 calc R
C14 C 0.4272(3) 0.2042(2) 0.9691(2) 0.0329(5) Uani 1 1 d .
H14 H 0.4967 0.1512 1.0390 0.039 Uiso 1 1 calc R
C15 C 0.4467(2) 0.3425(2) 0.8924(2) 0.0262(5) Uani 1 1 d .
H15 H 0.5295 0.3843 0.9100 0.031 Uiso 1 1 calc R
C16 C 0.5694(2) 0.6290(2) 0.6832(2) 0.0209(4) Uani 1 1 d .
C17 C 0.6392(2) 0.6744(2) 0.7628(2) 0.0269(5) Uani 1 1 d .
H17 H 0.5788 0.6937 0.8238 0.032 Uiso 1 1 calc R
C18 C 0.7969(2) 0.6919(2) 0.7540(2) 0.0353(6) Uani 1 1 d .
H18 H 0.8437 0.7240 0.8082 0.042 Uiso 1 1 calc R
C19 C 0.8853(2) 0.6628(2) 0.6668(2) 0.0378(6) Uani 1 1 d .
H19 H 0.9930 0.6747 0.6609 0.045 Uiso 1 1 calc R
C20 C 0.8178(2) 0.6166(3) 0.5885(2) 0.0414(7) Uani 1 1 d .
H20 H 0.8794 0.5957 0.5291 0.050 Uiso 1 1 calc R
C21 C 0.6600(2) 0.6000(2) 0.5952(2) 0.0325(5) Uani 1 1 d .
H21 H 0.6141 0.5689 0.5399 0.039 Uiso 1 1 calc R
N1 N 0.28681(17) 0.65320(17) 0.55208(16) 0.0204(4) Uani 1 1 d .
Si1 Si 0.27168(6) 0.79758(6) 0.40566(6) 0.02307(15) Uani 1 1 d .
P1 P 0.36471(5) 0.60316(5) 0.68829(5) 0.01779(14) Uani 1 1 d .

loop_
_atom_site_aniso_label
_atom_site_aniso_U_11
_atom_site_aniso_U_22
_atom_site_aniso_U_33
_atom_site_aniso_U_23
_atom_site_aniso_U_13
_atom_site_aniso_U_12
C1 0.0416(14) 0.0489(17) 0.0379(16) 0.0017(13) 0.0006(12) -0.0192(12)
C2 0.0662(18) 0.0453(17) 0.0243(14) -0.0076(12) -0.0113(12) -0.0052(13)
C3 0.0605(17) 0.0396(17) 0.0453(17) -0.0061(14) 0.0003(13) 0.0201(13)
C4 0.0152(9) 0.0274(12) 0.0185(10) -0.0105(9) -0.0034(7) -0.0011(8)
C5 0.0303(11) 0.0279(13) 0.0283(13) -0.0144(11) 0.0022(9) -0.0042(9)
C6 0.0354(12) 0.0353(14) 0.0417(15) -0.0245(12) -0.0037(10) 0.0005(10)
C7 0.0282(11) 0.0525(17) 0.0390(14) -0.0349(13) -0.0027(10) 0.0045(11)
C8 0.0313(11) 0.0482(17) 0.0254(13) -0.0193(12) 0.0055(9) -0.0029(10)
C9 0.0245(10) 0.0314(13) 0.0239(12) -0.0126(10) 0.0006(9) -0.0026(9)
C10 0.0183(9) 0.0208(11) 0.0159(10) -0.0077(9) 0.0023(7) -0.0015(8)
C11 0.0232(10) 0.0245(12) 0.0265(12) -0.0116(10) -0.0029(8) -0.0006(8)
C12 0.0308(11) 0.0256(13) 0.0390(14) -0.0137(11) 0.0027(10) -0.0082(9)
C13 0.0413(13) 0.0188(12) 0.0306(13) -0.0049(10) 0.0086(10) -0.0030(10)
C14 0.0408(13) 0.0259(13) 0.0218(12) -0.0027(10) -0.0033(10) 0.0045(10)
C15 0.0277(10) 0.0264(12) 0.0209(11) -0.0075(10) -0.0044(8) -0.0030(9)
C16 0.0176(9) 0.0205(11) 0.0205(11) -0.0059(9) -0.0007(8) -0.0023(8)
C17 0.0253(10) 0.0286(13) 0.0246(12) -0.0099(10) -0.0032(9) -0.0044(9)
C18 0.0266(11) 0.0348(14) 0.0387(14) -0.0108(12) -0.0099(10) -0.0084(10)
C19 0.0193(10) 0.0407(15) 0.0366(14) -0.0031(12) -0.0009(10) -0.0058(10)
C20 0.0222(11) 0.0599(18) 0.0365(15) -0.0181(14) 0.0053(10) 0.0006(11)
C21 0.0242(11) 0.0445(15) 0.0317(13) -0.0202(12) 0.0001(9) 0.0003(10)
N1 0.0210(8) 0.0219(9) 0.0164(9) -0.0070(7) -0.0005(6) -0.0022(7)
Si1 0.0236(3) 0.0222(3) 0.0176(3) -0.0043(3) 0.0000(2) -0.0006(2)
P1 0.0163(2) 0.0196(3) 0.0156(3) -0.0063(2) -0.00028(19) -0.00244(19)

loop_
_atom_type_symbol
_atom_type_description
_atom_type_scat_dispersion_real
_atom_type_scat_dispersion_imag
_atom_type_scat_source
C C 0.0033 0.0016 'International Tables Vol C Tables 4.2.6.8 and 6.1.1.4'
H H 0.0000 0.0000 'International Tables Vol C Tables 4.2.6.8 and 6.1.1.4'
N N 0.0061 0.0033 'International Tables Vol C Tables 4.2.6.8 and 6.1.1.4'
Si Si 0.0817 0.0704 'International Tables Vol C Tables 4.2.6.8 and 6.1.1.4'
P P 0.1023 0.0942 'International Tables Vol C Tables 4.2.6.8 and 6.1.1.4'

loop_
_geom_angle_atom_site_label_1
_geom_angle_atom_site_label_2
_geom_angle_atom_site_label_3
_geom_angle
Si1 C1 H1A 109.5
Si1 C1 H1B 109.5
H1A C1 H1B 109.5
Si1 C1 H1C 109.5
H1A C1 H1C 109.5
H1B C1 H1C 109.5
Si1 C2 H2A 109.5
Si1 C2 H2B 109.5
H2A C2 H2B 109.5
Si1 C2 H2C 109.5
H2A C2 H2C 109.5
H2B C2 H2C 109.5
Si1 C3 H3A 109.5
Si1 C3 H3B 109.5
H3A C3 H3B 109.5
Si1 C3 H3C 109.5
H3A C3 H3C 109.5
H3B C3 H3C 109.5
C9 C4 C5 118.24(19)
C9 C4 P1 123.84(17)
C5 C4 P1 117.78(15)
C6 C5 C4 120.9(2)
C6 C5 H5 119.6
C4 C5 H5 119.6
C5 C6 C7 120.0(2)
C5 C6 H6 120.0
C7 C6 H6 120.0
C8 C7 C6 120.1(2)
C8 C7 H7 120.0
C6 C7 H7 120.0
C7 C8 C9 120.1(2)
C7 C8 H8 119.9
C9 C8 H8 119.9
C8 C9 C4 120.7(2)
C8 C9 H9 119.6
C4 C9 H9 119.6
C11 C10 C15 118.75(19)
C11 C10 P1 119.22(15)
C15 C10 P1 122.02(16)
C12 C11 C10 120.6(2)
C12 C11 H11 119.7
C10 C11 H11 119.7
C13 C12 C11 119.8(2)
C13 C12 H12 120.1
C11 C12 H12 120.1
C14 C13 C12 120.2(2)
C14 C13 H13 119.9
C12 C13 H13 119.9
C13 C14 C15 120.1(2)
C13 C14 H14 120.0
C15 C14 H14 120.0
C14 C15 C10 120.5(2)
C14 C15 H15 119.7
C10 C15 H15 119.7
C17 C16 C21 118.93(18)
C17 C16 P1 123.36(15)
C21 C16 P1 117.71(16)
C16 C17 C18 120.4(2)
C16 C17 H17 119.8
C18 C17 H17 119.8
C19 C18 C17 120.1(2)
C19 C18 H18 120.0
C17 C18 H18 120.0
C20 C19 C18 120.0(2)
C20 C19 H19 120.0
C18 C19 H19 120.0
C19 C20 C21 120.5(2)
C19 C20 H20 119.7
C21 C20 H20 119.7
C20 C21 C16 120.0(2)
C20 C21 H21 120.0
C16 C21 H21 120.0
P1 N1 Si1 138.42(11)
N1 Si1 C2 109.01(10)
N1 Si1 C3 113.07(10)
C2 Si1 C3 105.78(14)
N1 Si1 C1 113.02(10)
C2 Si1 C1 107.88(13)
C3 Si1 C1 107.71(14)
N1 P1 C10 110.73(9)
N1 P1 C16 115.87(9)
C10 P1 C16 105.07(9)
N1 P1 C4 114.54(9)
C10 P1 C4 104.68(9)
C16 P1 C4 104.93(9)

loop_
_geom_bond_atom_site_label_1
_geom_bond_atom_site_label_2
_geom_bond_distance
C1 Si1 1.865(2)
C1 H1A 0.9800
C1 H1B 0.9800
C1 H1C 0.9800
C2 Si1 1.855(3)
C2 H2A 0.9800
C2 H2B 0.9800
C2 H2C 0.9800
C3 Si1 1.858(2)
C3 H3A 0.9800
C3 H3B 0.9800
C3 H3C 0.9800
C4 C9 1.393(3)
C4 C5 1.394(3)
C4 P1 1.818(2)
C5 C6 1.382(3)
C5 H5 0.9500
C6 C7 1.383(3)
C6 H6 0.9500
C7 C8 1.374(3)
C7 H7 0.9500
C8 C9 1.386(3)
C8 H8 0.9500
C9 H9 0.9500
C10 C11 1.386(3)
C10 C15 1.395(3)
C10 P1 1.807(2)
C11 C12 1.385(3)
C11 H11 0.9500
C12 C13 1.382(3)
C12 H12 0.9500
C13 C14 1.376(3)
C13 H13 0.9500
C14 C15 1.381(3)
C14 H14 0.9500
C15 H15 0.9500
C16 C17 1.387(3)
C16 C21 1.393(3)
C16 P1 1.8149(19)
C17 C18 1.392(3)
C17 H17 0.9500
C18 C19 1.377(3)
C18 H18 0.9500
C19 C20 1.371(3)
C19 H19 0.9500
C20 C21 1.391(3)
C20 H20 0.9500
C21 H21 0.9500
N1 P1 1.5474(17)
N1 Si1 1.6921(17)

loop_
_geom_torsion_atom_site_label_1
_geom_torsion_atom_site_label_2
_geom_torsion_atom_site_label_3
_geom_torsion_atom_site_label_4
_geom_torsion
C9 C4 C5 C6 -0.5(3)
P1 C4 C5 C6 175.31(17)
C4 C5 C6 C7 -0.3(3)
C5 C6 C7 C8 0.9(3)
C6 C7 C8 C9 -0.7(3)
C7 C8 C9 C4 -0.1(3)
C5 C4 C9 C8 0.7(3)
P1 C4 C9 C8 -174.82(16)
C15 C10 C11 C12 -0.2(3)
P1 C10 C11 C12 -178.73(16)
C10 C11 C12 C13 0.0(3)
C11 C12 C13 C14 0.2(3)
C12 C13 C14 C15 -0.1(3)
C13 C14 C15 C10 -0.2(3)
C11 C10 C15 C14 0.3(3)
P1 C10 C15 C14 178.79(16)
C21 C16 C17 C18 0.6(3)
P1 C16 C17 C18 179.93(16)
C16 C17 C18 C19 -0.7(3)
C17 C18 C19 C20 0.1(4)
C18 C19 C20 C21 0.6(4)
C19 C20 C21 C16 -0.7(4)
C17 C16 C21 C20 0.1(3)
P1 C16 C21 C20 -179.26(18)
P1 N1 Si1 C2 159.69(16)
P1 N1 Si1 C3 -82.96(19)
P1 N1 Si1 C1 39.75(19)
Si1 N1 P1 C10 -172.29(13)
Si1 N1 P1 C16 -52.79(18)
Si1 N1 P1 C4 69.64(17)
C11 C10 P1 N1 -24.57(18)
C15 C10 P1 N1 156.94(16)
C11 C10 P1 C16 -150.37(16)
C15 C10 P1 C16 31.13(18)
C11 C10 P1 C4 99.37(17)
C15 C10 P1 C4 -79.13(17)
C17 C16 P1 N1 137.84(18)
C21 C16 P1 N1 -42.8(2)
C17 C16 P1 C10 -99.62(19)
C21 C16 P1 C10 79.70(18)
C17 C16 P1 C4 10.5(2)
C21 C16 P1 C4 -170.21(16)
C9 C4 P1 N1 115.54(17)
C5 C4 P1 N1 -60.00(18)
C9 C4 P1 C10 -5.91(19)
C5 C4 P1 C10 178.55(15)
C9 C4 P1 C16 -116.28(17)
C5 C4 P1 C16 68.18(17)
